data_7207859
loop_
_publ_author_name
'He, Jianghong'
'Zhang, Guangju'
'Xiao, Dongrong'
'Chen, Haiyan'
'Yan, Shiwei'
'Wang, Xin'
'Yang, Juan'
'Wang, Enbo'

_publ_section_title
;
 Helicity controlled by the chirality of amino acid: two novel enantiopure
 chiral 3D architectures containing fivefold interwoven helices
;
_journal_issue 10
_journal_name_full CrystEngComm
_journal_page_first 3609
_journal_paper_doi 10.1039/c2ce25038a
_journal_volume 14
_journal_year 2012
_chemical_absolute_configuration rm
_chemical_formula_sum 'C39 H38 N6 O27.5 Zn4'
_chemical_formula_weight 1292.23
_chemical_name_systematic
;
?
;
_space_group_IT_number 96
_symmetry_cell_setting tetragonal
_symmetry_space_group_name_Hall 'P 4nw 2abw'
_symmetry_space_group_name_H-M 'P 43 21 2'
_atom_sites_solution_hydrogens geom
_atom_sites_solution_primary direct
_atom_sites_solution_secondary difmap
_audit_creation_method SHELXL-97
_cell_angle_alpha 90.00
_cell_angle_beta 90.00
_cell_angle_gamma 90.00
_cell_formula_units_Z 4
_cell_length_a 14.749(2)
_cell_length_b 14.749(2)
_cell_length_c 22.313(5)
_cell_measurement_reflns_used 24802
_cell_measurement_temperature 293(2)
_cell_measurement_theta_max 28.52
_cell_measurement_theta_min 2.16
_cell_volume 4853.8(14)
_computing_cell_refinement 'SMART (Bruker, 2001)'
_computing_data_collection 'SMART (Bruker, 2001)'
_computing_data_reduction 'SAINT (Bruker, 2001)'
_computing_molecular_graphics 'SHELXTL-PLUS (Sheldrick, 1990)'
_computing_publication_material 'SHELXL-97 (Sheldrick, 1997)'
_computing_structure_refinement 'SHELXL-97 (Sheldrick, 1997)'
_computing_structure_solution 'SHELXS-97 (Sheldrick, 1990)'
_diffrn_ambient_temperature 293(2)
_diffrn_measured_fraction_theta_full 0.973
_diffrn_measured_fraction_theta_max 0.973
_diffrn_measurement_device_type 'Bruker APEX CCD area-detector'
_diffrn_measurement_method 'phi and omega scans'
_diffrn_radiation_monochromator graphite
_diffrn_radiation_source 'fine-focus sealed tube'
_diffrn_radiation_type MoK\a
_diffrn_radiation_wavelength 0.71073
_diffrn_reflns_av_R_equivalents 0.0663
_diffrn_reflns_av_sigmaI/netI 0.0899
_diffrn_reflns_limit_h_max 9
_diffrn_reflns_limit_h_min -19
_diffrn_reflns_limit_k_max 17
_diffrn_reflns_limit_k_min -19
_diffrn_reflns_limit_l_max 29
_diffrn_reflns_limit_l_min -28
_diffrn_reflns_number 24802
_diffrn_reflns_theta_full 28.52
_diffrn_reflns_theta_max 28.52
_diffrn_reflns_theta_min 2.16
_exptl_absorpt_coefficient_mu 2.054
_exptl_absorpt_correction_T_max 0.5034
_exptl_absorpt_correction_T_min 0.4197
_exptl_absorpt_correction_type multi-scan
_exptl_absorpt_process_details 'SADABS(Sheldrick, 1996)'
_exptl_crystal_colour colorless
_exptl_crystal_density_diffrn 1.768
_exptl_crystal_density_method 'not measured'
_exptl_crystal_description block
_exptl_crystal_F_000 2616
_exptl_crystal_size_max 0.46
_exptl_crystal_size_mid 0.38
_exptl_crystal_size_min 0.35
_refine_diff_density_max 0.580
_refine_diff_density_min -0.493
_refine_diff_density_rms 0.097
_refine_ls_abs_structure_details 'Flack H D (1983), Acta Cryst. A39, 876-881'
_refine_ls_abs_structure_Flack 0.03(2)
_refine_ls_extinction_coef 0.0009(5)
_refine_ls_extinction_expression Fc^*^=kFc[1+0.001xFc^2^\l^3^/sin(2\q)]^-1/4^
_refine_ls_extinction_method SHELXL
_refine_ls_goodness_of_fit_ref 1.201
_refine_ls_hydrogen_treatment constr
_refine_ls_matrix_type full
_refine_ls_number_parameters 374
_refine_ls_number_reflns 6008
_refine_ls_number_restraints 70
_refine_ls_restrained_S_all 1.218
_refine_ls_R_factor_all 0.1169
_refine_ls_R_factor_gt 0.0785
_refine_ls_shift/su_max 0.001
_refine_ls_shift/su_mean 0.000
_refine_ls_structure_factor_coef Fsqd
_refine_ls_weighting_details 'calc w=1/[\s^2^(Fo^2^)+(0.0550P)^2^+0.0000P] where P=(Fo^2^+2Fc^2^)/3'
_refine_ls_weighting_scheme calc
_refine_ls_wR_factor_gt 0.1411
_refine_ls_wR_factor_ref 0.1572
_reflns_number_gt 4406
_reflns_number_total 6008
_reflns_threshold_expression >2sigma(I)
_cod_data_source_file c2ce25038a.txt
_cod_data_source_block compound-L-1
_cod_depositor_comments
;
The following automatic conversions were performed:

'_symmetry_cell_setting' value 'Tetragonal' changed to 'tetragonal'
according to /home/saulius/struct/CIF-dictionaries/cif_core.dic
dictionary named 'cif_core.dic' version 2.4.1 from 2010-06-29.

Automatic conversion script
Id: cif_fix_values 1715 2011-07-08 13:25:40Z adriana 
;
_cod_original_cell_volume 4854.0(14)
_cod_original_sg_symbol_H-M P4(3)2(1)2
_cod_original_formula_sum 'C39 H38 N6 O27.50 Zn4'
_cod_database_code 7207859

loop_
_symmetry_equiv_pos_as_xyz
'x, y, z'
'-x, -y, z+1/2'
'-y+1/2, x+1/2, z+3/4'
'y+1/2, -x+1/2, z+1/4'
'-x+1/2, y+1/2, -z+3/4'
'x+1/2, -y+1/2, -z+1/4'
'y, x, -z'
'-y, -x, -z+1/2'

loop_
_atom_site_label
_atom_site_type_symbol
_atom_site_fract_x
_atom_site_fract_y
_atom_site_fract_z
_atom_site_U_iso_or_equiv
_atom_site_adp_type
_atom_site_occupancy
_atom_site_symmetry_multiplicity
_atom_site_calc_flag
_atom_site_refinement_flags
_atom_site_disorder_assembly
_atom_site_disorder_group
Zn1 Zn 0.25677(6) 0.15077(6) 0.09577(4) 0.0397(2) Uani 1 1 d . . .
Zn2 Zn 0.32077(7) 0.21161(7) 0.28201(7) 0.0661(4) Uani 1 1 d . . .
O1 O 0.1229(3) 0.1650(4) 0.1218(3) 0.0470(13) Uani 1 1 d . . .
OW1 O 0.2611(5) 0.1089(4) 0.0102(3) 0.0597(16) Uani 1 1 d . . .
O2 O 0.1736(4) 0.0247(4) 0.1262(3) 0.0547(15) Uani 1 1 d . . .
OW2 O 0.3605(5) 0.2427(6) 0.3733(3) 0.081(2) Uani 1 1 d U . .
O3 O -0.0392(5) -0.2286(5) 0.1831(4) 0.097(3) Uani 1 1 d U . .
O4 O -0.1848(4) -0.1940(4) 0.1959(4) 0.0681(19) Uani 1 1 d U . .
O5 O -0.2936(4) 0.1247(4) 0.1813(3) 0.0504(14) Uani 1 1 d . . .
O6 O -0.1920(5) 0.2323(4) 0.1704(3) 0.0664(19) Uani 1 1 d . . .
O7 O 0.4497(4) 0.3060(4) 0.2409(3) 0.0469(14) Uani 1 1 d . . .
O8 O 0.3122(4) 0.3480(4) 0.2642(3) 0.067(2) Uani 1 1 d . . .
O10 O 0.3068(4) 0.1603(4) 0.1931(3) 0.0585(17) Uani 1 1 d . . .
O11 O 0.3786(5) 0.0818(5) 0.1243(3) 0.069(2) Uani 1 1 d . . .
C17 C 0.5317(6) -0.1035(7) 0.3055(4) 0.065(3) Uani 1 1 d D . .
H17A H 0.4802 -0.1293 0.3224 0.078 Uiso 1 1 calc R . .
C16 C 0.6787(8) -0.0583(8) 0.2950(6) 0.092(4) Uani 1 1 d DU . .
H16A H 0.7402 -0.0519 0.3031 0.110 Uiso 1 1 calc R . .
N3 N 0.4119(5) 0.1031(5) 0.2822(3) 0.0474(17) Uani 1 1 d . . .
H3B H 0.4603 0.1174 0.3049 0.057 Uiso 1 1 calc R . .
H3C H 0.3850 0.0542 0.2985 0.057 Uiso 1 1 calc R . .
C1 C -0.0532(5) 0.1100(5) 0.1536(3) 0.0367(15) Uani 1 1 d . . .
H1A H -0.0430 0.1707 0.1444 0.044 Uiso 1 1 calc R . .
C2 C 0.0194(5) 0.0471(5) 0.1513(4) 0.0426(18) Uani 1 1 d . . .
C3 C 0.0015(5) -0.0436(5) 0.1605(4) 0.0433(19) Uani 1 1 d . . .
H3A H 0.0481 -0.0857 0.1568 0.052 Uiso 1 1 calc R . .
C4 C -0.0836(5) -0.0721(5) 0.1747(4) 0.0401(17) Uani 1 1 d . . .
C5 C -0.1552(5) -0.0093(4) 0.1761(3) 0.0348(15) Uani 1 1 d . . .
H5A H -0.2142 -0.0299 0.1816 0.042 Uiso 1 1 calc R . .
C6 C -0.1396(5) 0.0811(5) 0.1695(3) 0.0327(15) Uani 1 1 d . . .
C7 C 0.1090(6) 0.0817(7) 0.1304(4) 0.050(2) Uani 1 1 d . . .
C8 C -0.1039(6) -0.1718(6) 0.1848(5) 0.057(2) Uani 1 1 d U . .
C9 C -0.2097(5) 0.1506(5) 0.1760(3) 0.0380(16) Uani 1 1 d . . .
C10 C 0.5111(5) 0.4889(5) 0.2500 0.032(2) Uani 1 2 d S . .
H10 H 0.5557 0.4443 0.2500 0.032 Uiso 1 2 calc SR . .
C11 C 0.4191(5) 0.4647(6) 0.2529(4) 0.0441(18) Uani 1 1 d . . .
C12 C 0.3517(6) 0.5326(6) 0.2514(5) 0.064(3) Uani 1 1 d . . .
H12 H 0.2906 0.5169 0.2514 0.064 Uiso 1 1 calc R . .
C13 C 0.3774(7) 0.6226(7) 0.2500 0.089(6) Uani 1 2 d S . .
C14 C 0.3924(6) 0.3665(6) 0.2504(4) 0.049(2) Uani 1 1 d . . .
N2 N 0.6176(6) -0.1099(6) 0.3208(4) 0.070(2) Uani 1 1 d DU . .
H2A H 0.6338 -0.1480 0.3479 0.084 Uiso 1 1 calc R . .
N1 N 0.6261(5) -0.0168(6) 0.2526(4) 0.061(2) Uani 1 1 d . . .
H1B H 0.6459 0.0229 0.2275 0.073 Uiso 1 1 calc R . .
C18 C 0.5413(6) -0.0451(6) 0.2550(4) 0.051(2) Uani 1 1 d . . .
C19 C 0.4660(6) -0.0167(6) 0.2142(4) 0.058(2) Uani 1 1 d . . .
H19A H 0.4132 -0.0542 0.2217 0.069 Uiso 1 1 calc R . .
H19B H 0.4843 -0.0259 0.1729 0.069 Uiso 1 1 calc R . .
C20 C 0.4411(6) 0.0818(5) 0.2232(3) 0.0428(18) Uani 1 1 d . . .
H20A H 0.4958 0.1176 0.2155 0.051 Uiso 1 1 calc R . .
C21 C 0.3703(7) 0.1117(6) 0.1785(5) 0.061(3) Uani 1 1 d . . .
OW3 O 0.1061(14) -0.2839(17) 0.1254(10) 0.038(5) Uani 0.25 1 d PU A 1
OW3A O 0.1061(15) -0.3328(17) 0.1167(9) 0.042(5) Uani 0.25 1 d PU B 2
OW4 O 0.1014(15) 0.7857(16) 0.2610(9) 0.049(5) Uani 0.25 1 d PU . .
O9 O 0.2321(9) 0.6699(9) 0.2629(6) 0.157(5) Uani 1 1 d DU . .
C15 C 0.3109(14) 0.6980(16) 0.2651(14) 0.122(12) Uani 0.50 1 d PDU . .

loop_
_atom_site_aniso_label
_atom_site_aniso_U_11
_atom_site_aniso_U_22
_atom_site_aniso_U_33
_atom_site_aniso_U_23
_atom_site_aniso_U_13
_atom_site_aniso_U_12
Zn1 0.0360(5) 0.0272(4) 0.0560(5) 0.0052(4) -0.0111(4) -0.0027(3)
Zn2 0.0317(5) 0.0488(6) 0.1177(9) -0.0227(6) -0.0021(6) 0.0019(4)
O1 0.036(3) 0.046(4) 0.059(3) 0.000(3) 0.010(2) 0.001(2)
OW1 0.074(4) 0.056(3) 0.049(3) 0.009(3) -0.005(3) -0.012(3)
O2 0.039(3) 0.049(3) 0.076(4) 0.003(3) -0.007(3) 0.003(3)
OW2 0.072(4) 0.090(5) 0.080(4) -0.038(4) 0.025(3) -0.025(4)
O3 0.089(5) 0.065(5) 0.137(6) -0.003(4) 0.029(5) 0.028(4)
O4 0.042(3) 0.043(3) 0.119(5) -0.018(3) 0.008(3) -0.012(3)
O5 0.043(3) 0.039(3) 0.069(4) -0.008(3) -0.002(3) 0.005(2)
O6 0.068(4) 0.036(3) 0.095(5) 0.021(3) 0.006(3) 0.018(3)
O7 0.048(3) 0.039(3) 0.053(3) 0.008(2) -0.008(2) 0.005(2)
O8 0.044(3) 0.044(3) 0.114(6) -0.010(4) 0.020(3) -0.017(3)
O10 0.057(4) 0.043(3) 0.075(4) -0.011(3) -0.032(3) 0.006(3)
O11 0.083(5) 0.046(4) 0.078(5) 0.012(3) -0.046(4) -0.004(3)
C17 0.064(6) 0.062(6) 0.068(6) 0.017(5) -0.024(5) 0.001(5)
C16 0.085(7) 0.096(7) 0.094(7) 0.018(6) -0.006(6) 0.017(6)
N3 0.064(4) 0.052(4) 0.026(3) -0.008(3) -0.018(3) 0.013(3)
C1 0.046(4) 0.031(3) 0.033(4) 0.000(3) 0.014(3) 0.001(3)
C2 0.039(4) 0.031(4) 0.058(5) 0.005(4) -0.004(4) 0.002(3)
C3 0.041(4) 0.036(4) 0.052(5) -0.018(4) -0.012(4) 0.015(3)
C4 0.042(4) 0.028(4) 0.050(4) 0.004(3) 0.015(3) -0.004(3)
C5 0.035(3) 0.031(4) 0.039(4) 0.005(3) 0.001(3) -0.009(3)
C6 0.045(4) 0.029(3) 0.025(3) -0.008(2) -0.003(3) 0.013(3)
C7 0.032(4) 0.063(6) 0.057(5) -0.029(4) 0.008(4) -0.010(4)
C8 0.045(4) 0.037(4) 0.089(6) 0.007(4) 0.009(4) -0.014(3)
C9 0.048(4) 0.031(3) 0.036(4) -0.008(3) -0.005(3) -0.010(3)
C10 0.031(3) 0.031(3) 0.033(5) -0.002(3) -0.002(3) -0.009(4)
C11 0.037(4) 0.055(5) 0.040(4) 0.017(4) 0.007(3) -0.002(3)
C12 0.031(4) 0.041(5) 0.122(8) 0.020(5) 0.009(5) 0.004(3)
C13 0.065(6) 0.065(6) 0.139(15) 0.053(8) 0.053(8) 0.018(7)
C14 0.047(5) 0.051(5) 0.050(4) 0.010(4) -0.004(4) -0.017(4)
N2 0.086(6) 0.072(5) 0.053(4) 0.011(4) -0.013(4) 0.035(4)
N1 0.048(4) 0.074(5) 0.061(5) -0.005(4) 0.000(4) 0.005(4)
C18 0.054(5) 0.053(5) 0.045(4) -0.014(4) -0.015(4) 0.001(4)
C19 0.069(6) 0.057(5) 0.047(5) 0.016(4) 0.019(4) 0.011(4)
C20 0.051(5) 0.048(4) 0.029(4) 0.000(3) -0.011(3) 0.006(3)
C21 0.071(6) 0.026(4) 0.086(7) 0.006(4) -0.038(5) 0.004(4)
OW3 0.034(6) 0.037(6) 0.044(6) -0.002(5) -0.002(5) 0.009(5)
OW3A 0.046(8) 0.041(9) 0.039(8) -0.002(7) -0.015(7) -0.010(7)
OW4 0.043(8) 0.060(9) 0.044(8) 0.002(7) -0.003(7) 0.013(7)
O9 0.146(8) 0.141(8) 0.183(9) 0.004(7) 0.022(7) -0.016(7)
C15 0.118(14) 0.124(14) 0.124(16) 0.004(9) -0.012(9) -0.010(9)

loop_
_atom_type_symbol
_atom_type_description
_atom_type_scat_dispersion_real
_atom_type_scat_dispersion_imag
_atom_type_scat_source
C C 0.0033 0.0016 'International Tables Vol C Tables 4.2.6.8 and 6.1.1.4'
H H 0.0000 0.0000 'International Tables Vol C Tables 4.2.6.8 and 6.1.1.4'
N N 0.0061 0.0033 'International Tables Vol C Tables 4.2.6.8 and 6.1.1.4'
O O 0.0106 0.0060 'International Tables Vol C Tables 4.2.6.8 and 6.1.1.4'
Zn Zn 0.2839 1.4301 'International Tables Vol C Tables 4.2.6.8 and 6.1.1.4'

loop_
_geom_angle_atom_site_label_1
_geom_angle_atom_site_label_2
_geom_angle_atom_site_label_3
_geom_angle
_geom_angle_site_symmetry_1
_geom_angle_site_symmetry_3
O6 Zn1 OW1 94.9(3) 6 .
O6 Zn1 O1 109.7(3) 6 .
OW1 Zn1 O1 109.2(3) . .
O6 Zn1 O11 98.7(3) 6 .
OW1 Zn1 O11 96.3(3) . .
O1 Zn1 O11 139.3(3) . .
O6 Zn1 O10 89.7(3) 6 .
OW1 Zn1 O10 155.2(2) . .
O1 Zn1 O10 92.0(2) . .
O11 Zn1 O10 58.9(2) . .
O6 Zn1 O2 168.7(3) 6 .
OW1 Zn1 O2 92.8(2) . .
O1 Zn1 O2 59.8(2) . .
O11 Zn1 O2 88.6(2) . .
O10 Zn1 O2 86.7(2) . .
O6 Zn1 C7 139.5(3) 6 .
OW1 Zn1 C7 101.2(3) . .
O1 Zn1 C7 29.8(3) . .
O11 Zn1 C7 115.9(3) . .
O10 Zn1 C7 90.7(3) . .
O2 Zn1 C7 30.1(2) . .
O6 Zn1 C21 94.6(3) 6 .
OW1 Zn1 C21 126.6(3) . .
O1 Zn1 C21 116.4(3) . .
O11 Zn1 C21 30.3(3) . .
O10 Zn1 C21 28.6(3) . .
O2 Zn1 C21 87.4(3) . .
C7 Zn1 C21 104.7(3) . .
O4 Zn2 O8 100.7(3) 8 .
O4 Zn2 N3 117.1(3) 8 .
O8 Zn2 N3 142.2(3) . .
O4 Zn2 O10 94.0(3) 8 .
O8 Zn2 O10 99.3(3) . .
N3 Zn2 O10 78.0(2) . .
O4 Zn2 OW2 93.7(3) 8 .
O8 Zn2 OW2 89.5(3) . .
N3 Zn2 OW2 89.2(3) . .
O10 Zn2 OW2 167.1(3) . .
C7 O1 Zn1 95.6(5) . .
C7 O2 Zn1 83.6(5) . .
C8 O4 Zn2 118.9(6) . 8
C9 O6 Zn1 144.2(6) . 6_455
C14 O8 Zn2 101.7(6) . .
C21 O10 Zn2 112.4(6) . .
C21 O10 Zn1 87.6(6) . .
Zn2 O10 Zn1 158.7(3) . .
C21 O11 Zn1 92.1(6) . .
N2 C17 C18 98.8(9) . .
N2 C17 H17A 130.6 . .
C18 C17 H17A 130.6 . .
N2 C16 N1 100.1(9) . .
N2 C16 H16A 130.0 . .
N1 C16 H16A 130.0 . .
C20 N3 Zn2 111.3(4) . .
C20 N3 H3B 109.4 . .
Zn2 N3 H3B 109.4 . .
C20 N3 H3C 109.4 . .
Zn2 N3 H3C 109.4 . .
H3B N3 H3C 108.0 . .
C6 C1 C2 120.1(6) . .
C6 C1 H1A 120.0 . .
C2 C1 H1A 120.0 . .
C3 C2 C1 119.0(7) . .
C3 C2 C7 123.2(7) . .
C1 C2 C7 117.1(7) . .
C4 C3 C2 120.7(7) . .
C4 C3 H3A 119.6 . .
C2 C3 H3A 119.6 . .
C3 C4 C5 119.6(7) . .
C3 C4 C8 121.1(7) . .
C5 C4 C8 119.2(7) . .
C6 C5 C4 121.1(7) . .
C6 C5 H5A 119.4 . .
C4 C5 H5A 119.4 . .
C1 C6 C5 118.8(6) . .
C1 C6 C9 117.3(6) . .
C5 C6 C9 123.8(7) . .
O2 C7 O1 120.8(8) . .
O2 C7 C2 117.3(8) . .
O1 C7 C2 121.6(7) . .
O2 C7 Zn1 66.3(5) . .
O1 C7 Zn1 54.6(4) . .
C2 C7 Zn1 176.2(6) . .
O3 C8 O4 123.1(8) . .
O3 C8 C4 119.1(7) . .
O4 C8 C4 117.8(8) . .
O6 C9 O5 119.7(7) . .
O6 C9 C6 121.5(7) . .
O5 C9 C6 118.4(6) . .
C11 C10 C11 119.6(10) 8_665 .
C11 C10 H10 120.2 8_665 .
C11 C10 H10 120.2 . .
C10 C11 C12 119.9(8) . .
C10 C11 C14 119.8(7) . .
C12 C11 C14 119.9(8) . .
C13 C12 C11 119.3(9) . .
C13 C12 H12 120.4 . .
C11 C12 H12 120.4 . .
C12 C13 C12 121.9(13) . 8_665
C12 C13 C15 115.1(8) . 8_665
C12 C13 C15 121.3(8) 8_665 8_665
C12 C13 C15 121.3(8) . .
C12 C13 C15 115.1(8) 8_665 .
C15 C13 C15 27(2) 8_665 .
O8 C14 O7 121.7(8) . .
O8 C14 C11 116.7(8) . .
O7 C14 C11 121.3(7) . .
C16 N2 C17 120.3(9) . .
C16 N2 H2A 119.8 . .
C17 N2 H2A 119.8 . .
C18 N1 C16 111.5(9) . .
C18 N1 H1B 124.2 . .
C16 N1 H1B 124.2 . .
N1 C18 C17 108.5(8) . .
N1 C18 C19 126.2(9) . .
C17 C18 C19 125.2(8) . .
C18 C19 C20 111.6(8) . .
C18 C19 H19A 109.3 . .
C20 C19 H19A 109.3 . .
C18 C19 H19B 109.3 . .
C20 C19 H19B 109.3 . .
H19A C19 H19B 108.0 . .
N3 C20 C21 109.8(7) . .
N3 C20 C19 114.2(7) . .
C21 C20 C19 111.1(7) . .
N3 C20 H20A 107.1 . .
C21 C20 H20A 107.1 . .
C19 C20 H20A 107.1 . .
O10 C21 O11 121.5(8) . .
O10 C21 C20 121.6(9) . .
O11 C21 C20 116.9(8) . .
O10 C21 Zn1 63.8(4) . .
O11 C21 Zn1 57.6(4) . .
C20 C21 Zn1 174.4(7) . .
C15 O9 C15 33(3) . 8_665
C15 C15 O9 74(2) 8_665 .
C15 C15 O9 73.2(19) 8_665 8_665
O9 C15 O9 118(2) . 8_665
C15 C15 C13 76.7(12) 8_665 .
O9 C15 C13 110.7(19) . .
O9 C15 C13 110.4(19) 8_665 .

loop_
_geom_bond_atom_site_label_1
_geom_bond_atom_site_label_2
_geom_bond_distance
_geom_bond_site_symmetry_2
Zn1 O6 1.917(5) 6
Zn1 OW1 2.008(6) .
Zn1 O1 2.070(5) .
Zn1 O11 2.162(7) .
Zn1 O10 2.297(6) .
Zn1 O2 2.329(6) .
Zn1 C7 2.526(8) .
Zn1 C21 2.557(9) .
Zn2 O4 1.974(6) 8
Zn2 O8 2.054(6) .
Zn2 N3 2.090(7) .
Zn2 O10 2.134(6) .
Zn2 OW2 2.168(7) .
O1 C7 1.260(11) .
O2 C7 1.274(10) .
O3 C8 1.269(11) .
O4 C8 1.262(10) .
O4 Zn2 1.974(6) 8
O5 C9 1.300(9) .
O6 C9 1.240(9) .
O6 Zn1 1.917(5) 6_455
O7 C14 1.248(10) .
O8 C14 1.253(10) .
O10 C21 1.225(11) .
O11 C21 1.292(12) .
C17 N2 1.315(8) .
C17 C18 1.425(12) .
C17 H17A 0.9300 .
C16 N2 1.312(9) .
C16 N1 1.367(14) .
C16 H16A 0.9300 .
N3 C20 1.419(9) .
N3 H3B 0.9000 .
N3 H3C 0.9000 .
C1 C6 1.390(10) .
C1 C2 1.417(10) .
C1 H1A 0.9300 .
C2 C3 1.378(10) .
C2 C7 1.492(11) .
C3 C4 1.362(11) .
C3 H3A 0.9300 .
C4 C5 1.405(10) .
C4 C8 1.517(11) .
C5 C6 1.362(9) .
C5 H5A 0.9300 .
C6 C9 1.462(10) .
C10 C11 1.404(9) 8_665
C10 C11 1.404(9) .
C10 H10 0.9300 .
C11 C12 1.411(10) .
C11 C14 1.502(12) .
C12 C13 1.380(11) .
C12 H12 0.9300 .
C13 C12 1.380(11) 8_665
C13 C15 1.52(3) 8_665
C13 C15 1.52(3) .
N2 H2A 0.8600 .
N1 C18 1.320(11) .
N1 H1B 0.8600 .
C18 C19 1.497(12) .
C19 C20 1.511(11) .
C19 H19A 0.9700 .
C19 H19B 0.9700 .
C20 C21 1.511(10) .
C20 H20A 0.9800 .
O9 C15 1.235(10) .
O9 C15 1.240(10) 8_665
C15 C15 0.70(7) 8_665
C15 O9 1.240(10) 8_665

loop_
_geom_hbond_atom_site_label_D
_geom_hbond_atom_site_label_H
_geom_hbond_atom_site_label_A
_geom_hbond_distance_DH
_geom_hbond_distance_HA
_geom_hbond_distance_DA
_geom_hbond_angle_DHA
_geom_hbond_site_symmetry_A
N3 H3B O11 0.90 2.37 3.253(10) 166.7 4
N3 H3C O3 0.90 2.35 2.966(11) 125.2 8
N2 H2A O5 0.86 2.05 2.849(10) 153.3 4_545
N1 H1B O5 0.86 2.03 2.879(10) 169.4 1_655
